data_7126996
loop_
_publ_author_name
'Park, Sungho V.'
'Fry, Charles G.'
'Bill, Eckhard'
'Berry, John F.'

_publ_section_title
;
 A metastable Ru<sup>III</sup> azido complex with metallo-Staudinger
 reactivity.
;
_journal_issue 73
_journal_name_full 'Chemical communications (Cambridge, England)'
_journal_page_first 10738
_journal_page_last 10741
_journal_paper_doi 10.1039/d0cc04426a
_journal_volume 56
_journal_year 2020
_chemical_formula_moiety 'Cl4.69 Sb, 0.69(Cl), C29 H25 Cl N5 Ru, 2(C3 H6 O)'
_chemical_formula_sum 'C35 H37 Cl6.39 N5 O2 Ru Sb'
_chemical_formula_weight 1009.04
_space_group_crystal_system orthorhombic
_space_group_IT_number 62
_space_group_name_Hall '-P 2ac 2n'
_space_group_name_H-M_alt 'P n m a'
_atom_sites_solution_hydrogens geom
_atom_sites_solution_primary dual
_audit_creation_date 2018-06-12
_audit_creation_method
;
Olex2 1.2
(compiled 2018.05.29 svn.r3508 for OlexSys, GUI svn.r5506)
;
_audit_update_record
;
2020-06-17 deposited with the CCDC.	2020-08-03 downloaded from the CCDC.
;
_cell_angle_alpha 90
_cell_angle_beta 90
_cell_angle_gamma 90
_cell_formula_units_Z 4
_cell_length_a 23.348(7)
_cell_length_b 13.355(4)
_cell_length_c 12.292(4)
_cell_measurement_reflns_used 9754
_cell_measurement_temperature 100(2)
_cell_measurement_theta_max 27.148
_cell_measurement_theta_min 2.252
_cell_volume 3833(2)
_computing_cell_refinement 'SAINT+ Ver. 2016.5-0 (Bruker-AXS, 2016)'
_computing_data_collection 'APEX3 Ver. 2016.5-0 (Bruker-AXS, 2016)'
_computing_data_reduction 'SAINT+ Ver. 2016.5-0 (Bruker-AXS, 2016)'
_computing_molecular_graphics 'Olex2 (Dolomanov et al., 2009)'
_computing_publication_material 'Olex2 (Dolomanov et al., 2009)'
_computing_structure_refinement 'ShelXL (Sheldrick, 2015)'
_computing_structure_solution 'ShelXT (Sheldrick, 2015)'
_diffrn_ambient_temperature 100.0
_diffrn_detector 'charge-coupled device (CCD) area detector'
_diffrn_detector_area_resol_mean 7.9
_diffrn_detector_type 'Bruker APEX II'
_diffrn_measured_fraction_theta_full 1.000
_diffrn_measured_fraction_theta_max 0.999
_diffrn_measurement_device 'three-circle diffractometer'
_diffrn_measurement_device_type 'Bruker APEX II Quazar'
_diffrn_measurement_method '0.5\% \w and 0.5\% \f scans'
_diffrn_radiation_collimation 'focusing mirrors'
_diffrn_radiation_detector 'Bruker APEX II'
_diffrn_radiation_monochromator 'mirror optics'
_diffrn_radiation_probe x-ray
_diffrn_radiation_type MoK\a
_diffrn_radiation_wavelength 0.71073
_diffrn_reflns_av_R_equivalents 0.0485
_diffrn_reflns_av_unetI/netI 0.0183
_diffrn_reflns_Laue_measured_fraction_full 1.000
_diffrn_reflns_Laue_measured_fraction_max 0.999
_diffrn_reflns_limit_h_max 29
_diffrn_reflns_limit_h_min -29
_diffrn_reflns_limit_k_max 17
_diffrn_reflns_limit_k_min -17
_diffrn_reflns_limit_l_max 15
_diffrn_reflns_limit_l_min -15
_diffrn_reflns_number 70231
_diffrn_reflns_point_group_measured_fraction_full 1.000
_diffrn_reflns_point_group_measured_fraction_max 0.999
_diffrn_reflns_theta_full 25.000
_diffrn_reflns_theta_max 27.150
_diffrn_reflns_theta_min 1.744
_diffrn_source 'microfocus sealed X-ray tube'
_diffrn_source_type 'Incoatec I\ms'
_exptl_absorpt_coefficient_mu 1.584
_exptl_absorpt_correction_T_max 0.7455
_exptl_absorpt_correction_T_min 0.6672
_exptl_absorpt_correction_type multi-scan
_exptl_absorpt_process_details 'SADABS-2016/2 (Krause et al., 2015) was used for absorption correction.'
_exptl_crystal_colour brown
_exptl_crystal_colour_primary brown
_exptl_crystal_density_diffrn 1.749
_exptl_crystal_density_method 'not measured'
_exptl_crystal_description block
_exptl_crystal_F_000 2007
_exptl_crystal_size_max 0.085
_exptl_crystal_size_mid 0.072
_exptl_crystal_size_min 0.061
_refine_diff_density_max 1.289
_refine_diff_density_min -1.290
_refine_diff_density_rms 0.117
_refine_ls_extinction_method none
_refine_ls_goodness_of_fit_ref 1.159
_refine_ls_hydrogen_treatment constr
_refine_ls_matrix_type full
_refine_ls_number_parameters 339
_refine_ls_number_reflns 4428
_refine_ls_number_restraints 67
_refine_ls_restrained_S_all 1.159
_refine_ls_R_factor_all 0.0480
_refine_ls_R_factor_gt 0.0410
_refine_ls_shift/su_max 0.001
_refine_ls_shift/su_mean 0.000
_refine_ls_structure_factor_coef Fsqd
_refine_ls_weighting_details 'w=1/[\s^2^(Fo^2^)+(0.0221P)^2^+20.1460P] where P=(Fo^2^+2Fc^2^)/3'
_refine_ls_weighting_scheme calc
_refine_ls_wR_factor_gt 0.0919
_refine_ls_wR_factor_ref 0.0955
_reflns_Friedel_coverage 0.000
_reflns_number_gt 3943
_reflns_number_total 4428
_reflns_threshold_expression 'I > 2\s(I)'
_cod_data_source_file d0cc04426a2.cif
_cod_data_source_block berry750
_cod_depositor_comments 'Adding full bibliography for 7126994--7126998.cif.'
_cod_database_code 7126996
_shelx_shelxl_version_number 2018/3
_shelx_space_group_comment
;
The symmetry employed for this shelxl refinement is uniquely defined
by the following loop, which should always be used as a source of
symmetry information in preference to the above space-group names.
They are only intended as comments.
;
_shelx_estimated_absorpt_t_max 0.910
_shelx_estimated_absorpt_t_min 0.877
_olex2_refinement_description
;
1. Fixed Uiso
 At 1.2 times of:
  All C(H) groups
 At 1.5 times of:
  All C(H,H,H) groups
2. Uiso/Uaniso restraints and constraints
C20 \\sim C21: within 2A with sigma of 0.01 and sigma for terminal atoms of 0.02
C20A \\sim C21A: within 2A with sigma of 0.01 and sigma for terminal atoms of
0.02
Uanis(O2) \\sim Ueq, Uanis(O2A) \\sim Ueq, Uanis(C19) \\sim Ueq, Uanis(C19A)
\\sim Ueq, Uanis(C20) \\sim Ueq, Uanis(C20A) \\sim Ueq: with sigma of 0.01 and
sigma for terminal atoms of 0.02
Uiso(Cl3A) = Uiso(Cl3B) = Uiso(Cl4A) = Uiso(Cl4B)
3. Same fragment restrains
{O1, C16, C17, C18} sigma for 1-2: 0.01, 1-3: 0.02
as
{O2, C19, C20, C21}
{O1, C16, C17, C18} sigma for 1-2: 0.01, 1-3: 0.02
as
{O2A, C19A, C20A, C21A}
4. Others
 1*[Sof(Cl3)+Sof(Cl4)+Sof(Cl5)+Sof(Cl6)]+1.333333*[Sof(Cl3A)+Sof(Cl4A)+
 Sof(Cl3B)+Sof(Cl4B)]=1 with esd of 0
 Sof(Cl3)=Sof(Cl5)=Sof(Cl6)=0.5*FVAR(2)
 Sof(Cl4)=FVAR(1)
 Sof(Cl3A)=Sof(Cl4A)=Sof(Cl3B)=Sof(Cl4B)=0.5*FVAR(3)
 Sof(O2A)=Sof(C19A)=Sof(H19D)=Sof(H19E)=Sof(H19F)=Sof(C20A)=Sof(C21A)=
 Sof(H21D)=Sof(H21E)=Sof(H21F)=0.5*(1-FVAR(4))
 Sof(O2)=Sof(C19)=Sof(H19A)=Sof(H19B)=Sof(H19C)=Sof(C20)=Sof(C21)=Sof(H21A)=
 Sof(H21B)=Sof(H21C)=0.5*FVAR(4)
 Fixed Sof: O1(0.5) C16(0.5) H16A(0.5) H16B(0.5) H16C(0.5) C17(0.5) C18(0.5)
 H18A(0.5) H18B(0.5) H18C(0.5)
5.a Aromatic/amide H refined with riding coordinates:
 C2(H2), C3(H3), C7(H7), C8(H8), C9(H9), C10(H10), C12(H12), C13(H13),
 C14(H14), C15(H15)
5.b Idealised Me refined as rotating group:
 C5(H5A,H5B,H5C), C16(H16A,H16B,H16C), C18(H18A,H18B,H18C), C19(H19A,H19B,
 H19C), C21(H21A,H21B,H21C), C19A(H19D,H19E,H19F), C21A(H21D,H21E,H21F)
;
_olex2_submission_special_instructions 'No special instructions were received'

loop_
_space_group_symop_operation_xyz
'x, y, z'
'-x+1/2, -y, z+1/2'
'-x, y+1/2, -z'
'x+1/2, -y+1/2, -z+1/2'
'-x, -y, -z'
'x-1/2, y, -z-1/2'
'x, -y-1/2, z'
'-x-1/2, y-1/2, z-1/2'

loop_
_atom_site_label
_atom_site_type_symbol
_atom_site_fract_x
_atom_site_fract_y
_atom_site_fract_z
_atom_site_U_iso_or_equiv
_atom_site_adp_type
_atom_site_occupancy
_atom_site_site_symmetry_order
_atom_site_calc_flag
_atom_site_refinement_flags_posn
_atom_site_refinement_flags_adp
_atom_site_refinement_flags_occupancy
_atom_site_disorder_assembly
_atom_site_disorder_group
Sb1 Sb 0.49436(2) 0.250000 0.18249(4) 0.02771(12) Uani 1 2 d S T P . .
Cl2 Cl 0.39419(6) 0.250000 0.16590(13) 0.0322(3) Uani 1 2 d S T P A .
Cl3 Cl 0.48552(11) 0.250000 0.36863(19) 0.0346(5) Uani 0.695(2) 2 d S T P A 1
Cl4 Cl 0.49370(7) 0.42697(13) 0.17416(17) 0.0421(5) Uani 0.695(2) 1 d . . . A 1
Cl5 Cl 0.58636(13) 0.250000 0.2085(2) 0.0511(7) Uani 0.695(2) 2 d S T P A 1
Cl6 Cl 0.49857(14) 0.750000 0.0112(2) 0.0629(10) Uani 0.695(2) 2 d S T P A 1
Cl3A Cl 0.4911(5) 0.3204(10) 0.3283(11) 0.0507(15) Uiso 0.1144(8) 1 d . . . A -1
Cl4A Cl 0.5060(5) 0.3978(10) 0.0997(12) 0.0507(15) Uiso 0.1144(8) 1 d . . . A -1
Cl3B Cl 0.4969(5) 0.3808(10) 0.2680(11) 0.0507(15) Uiso 0.1144(8) 1 d . . . A -2
Cl4B Cl 0.5132(5) 0.3524(10) 0.0393(11) 0.0507(15) Uiso 0.1144(8) 1 d . . . A -2
Ru1 Ru 0.28544(2) 0.750000 0.42224(3) 0.01422(10) Uani 1 2 d S T P . .
Cl1 Cl 0.25852(6) 0.750000 0.61235(10) 0.0182(3) Uani 1 2 d S T P . .
N1 N 0.30966(19) 0.750000 0.2643(4) 0.0200(9) Uani 1 2 d S T P . .
N2 N 0.34205(13) 0.6325(2) 0.4489(2) 0.0185(6) Uani 1 1 d . . . . .
N3 N 0.22922(13) 0.6343(2) 0.3879(2) 0.0177(6) Uani 1 1 d . . . . .
C1 C 0.31798(17) 0.6623(3) 0.2113(3) 0.0254(9) Uani 1 1 d . . . . .
C2 C 0.3374(2) 0.6614(4) 0.1040(3) 0.0363(11) Uani 1 1 d . . . . .
H2 H 0.343476 0.599541 0.067657 0.044 Uiso 1 1 calc R . . . .
C3 C 0.3476(3) 0.750000 0.0509(5) 0.0428(18) Uani 1 2 d S T P . .
H3 H 0.361505 0.750001 -0.021683 0.051 Uiso 1 2 calc RS T P . .
C4 C 0.30699(18) 0.5656(3) 0.2738(3) 0.0247(8) Uani 1 1 d . . . . .
C5 C 0.3173(2) 0.4757(4) 0.1991(4) 0.0354(11) Uani 1 1 d . . . . .
H5A H 0.292075 0.480372 0.135569 0.053 Uiso 1 1 calc GR . . . .
H5B H 0.309174 0.413675 0.238735 0.053 Uiso 1 1 calc GR . . . .
H5C H 0.357341 0.475530 0.174992 0.053 Uiso 1 1 calc GR . . . .
C6 C 0.24478(17) 0.5627(3) 0.3157(3) 0.0209(8) Uani 1 1 d . . . . .
C7 C 0.20660(19) 0.4881(3) 0.2845(3) 0.0301(9) Uani 1 1 d . . . . .
H7 H 0.217876 0.439145 0.232603 0.036 Uiso 1 1 calc R . . . .
C8 C 0.1524(2) 0.4851(4) 0.3288(3) 0.0326(10) Uani 1 1 d . . . . .
H8 H 0.125786 0.435364 0.306550 0.039 Uiso 1 1 calc R . . . .
C9 C 0.13739(18) 0.5551(3) 0.4057(3) 0.0291(9) Uani 1 1 d . . . . .
H9 H 0.100688 0.553691 0.439003 0.035 Uiso 1 1 calc R . . . .
C10 C 0.17709(17) 0.6277(3) 0.4333(3) 0.0223(8) Uani 1 1 d . . . . .
H10 H 0.166893 0.675469 0.487172 0.027 Uiso 1 1 calc R . . . .
C11 C 0.34707(17) 0.5599(3) 0.3730(3) 0.0240(8) Uani 1 1 d . . . . .
C12 C 0.38628(19) 0.4820(4) 0.3855(4) 0.0345(10) Uani 1 1 d . . . . .
H12 H 0.389991 0.432455 0.330458 0.041 Uiso 1 1 calc R . . . .
C13 C 0.41971(19) 0.4769(4) 0.4780(4) 0.0352(11) Uani 1 1 d . . . . .
H13 H 0.446763 0.424426 0.486909 0.042 Uiso 1 1 calc R . . . .
C14 C 0.41323(17) 0.5493(3) 0.5572(3) 0.0249(8) Uani 1 1 d . . . . .
H14 H 0.435425 0.547204 0.621977 0.030 Uiso 1 1 calc R . . . .
C15 C 0.37390(16) 0.6244(3) 0.5403(3) 0.0196(7) Uani 1 1 d . . . . .
H15 H 0.368851 0.673162 0.595821 0.024 Uiso 1 1 calc R . . . .
O1 O 0.2800(3) 0.4049(6) 0.5223(6) 0.052(2) Uani 0.5 1 d D . . B -1
C16 C 0.2908(5) 0.263(2) 0.4198(8) 0.053(5) Uani 0.5 1 d D . . B -1
H16A H 0.261372 0.293623 0.373843 0.079 Uiso 0.5 1 calc GR . . B -1
H16B H 0.278960 0.194724 0.439322 0.079 Uiso 0.5 1 calc GR . . B -1
H16C H 0.327109 0.260154 0.379893 0.079 Uiso 0.5 1 calc GR . . B -1
C17 C 0.2980(5) 0.3211(8) 0.5167(9) 0.047(3) Uani 0.5 1 d D . . B -1
C18 C 0.3292(6) 0.2759(8) 0.6102(9) 0.061(4) Uani 0.5 1 d D . . B -1
H18A H 0.365431 0.247365 0.584758 0.091 Uiso 0.5 1 calc GR . . B -1
H18B H 0.305646 0.223020 0.642678 0.091 Uiso 0.5 1 calc GR . . B -1
H18C H 0.336916 0.327700 0.664743 0.091 Uiso 0.5 1 calc GR . . B -1
O2 O 0.5123(9) 0.738(3) 0.4375(16) 0.135(11) Uani 0.288(9) 1 d D U . C -1
C19 C 0.5111(15) 0.6498(16) 0.277(2) 0.068(7) Uani 0.288(9) 1 d D U . C -1
H19A H 0.551825 0.647714 0.257425 0.102 Uiso 0.288(9) 1 calc GR . . C -1
H19B H 0.487968 0.653430 0.210530 0.102 Uiso 0.288(9) 1 calc GR . . C -1
H19C H 0.501082 0.589201 0.317577 0.102 Uiso 0.288(9) 1 calc GR . . C -1
C20 C 0.5002(11) 0.7362(19) 0.3429(17) 0.081(8) Uani 0.288(9) 1 d D U . C -1
C21 C 0.4759(16) 0.8270(19) 0.290(3) 0.092(9) Uani 0.288(9) 1 d D U . C -1
H21A H 0.450120 0.861128 0.340767 0.139 Uiso 0.288(9) 1 calc GR . . C -1
H21B H 0.454452 0.807328 0.224729 0.139 Uiso 0.288(9) 1 calc GR . . C -1
H21C H 0.507023 0.872402 0.269229 0.139 Uiso 0.288(9) 1 calc GR . . C -1
O2A O 0.5512(10) 0.828(2) 0.315(3) 0.101(11) Uani 0.212(9) 1 d D U . C -2
C19A C 0.4553(8) 0.790(2) 0.307(3) 0.053(8) Uani 0.212(9) 1 d D U . C -2
H19D H 0.450733 0.860333 0.326445 0.080 Uiso 0.212(9) 1 calc GR . . C -2
H19E H 0.439934 0.747774 0.366108 0.080 Uiso 0.212(9) 1 calc GR . . C -2
H19F H 0.434432 0.775489 0.239881 0.080 Uiso 0.212(9) 1 calc GR . . C -2
C20A C 0.5147(7) 0.7676(18) 0.2924(19) 0.045(7) Uani 0.212(9) 1 d D U . C -2
C21A C 0.5300(17) 0.683(3) 0.219(4) 0.100(10) Uani 0.212(9) 1 d D U . C -2
H21D H 0.495080 0.646735 0.197692 0.150 Uiso 0.212(9) 1 calc GR . . C -2
H21E H 0.555820 0.636632 0.257011 0.150 Uiso 0.212(9) 1 calc GR . . C -2
H21F H 0.549032 0.708553 0.153681 0.150 Uiso 0.212(9) 1 calc GR . . C -2

loop_
_atom_site_aniso_label
_atom_site_aniso_U_11
_atom_site_aniso_U_22
_atom_site_aniso_U_33
_atom_site_aniso_U_23
_atom_site_aniso_U_13
_atom_site_aniso_U_12
Sb1 0.0244(2) 0.0248(2) 0.0340(2) 0.000 0.00639(17) 0.000
Cl2 0.0277(7) 0.0328(8) 0.0360(8) 0.000 -0.0071(6) 0.000
Cl3 0.0476(13) 0.0266(11) 0.0296(11) 0.000 -0.0074(10) 0.000
Cl4 0.0388(9) 0.0270(8) 0.0605(12) 0.0170(8) -0.0122(8) -0.0127(7)
Cl5 0.0547(17) 0.0452(15) 0.0535(16) 0.000 0.0147(13) 0.000
Cl6 0.0478(16) 0.109(3) 0.0323(14) 0.000 0.0064(12) 0.000
Ru1 0.0183(2) 0.01311(19) 0.01122(18) 0.000 0.00132(15) 0.000
Cl1 0.0247(6) 0.0173(6) 0.0126(5) 0.000 0.0027(5) 0.000
N1 0.018(2) 0.026(2) 0.015(2) 0.000 0.0000(18) 0.000
N2 0.0208(15) 0.0164(16) 0.0182(15) -0.0010(13) 0.0011(12) -0.0008(12)
N3 0.0230(15) 0.0164(15) 0.0138(14) 0.0024(12) -0.0022(12) 0.0004(13)
C1 0.0223(19) 0.036(2) 0.0177(18) -0.0049(17) 0.0009(15) 0.0036(18)
C2 0.036(2) 0.054(3) 0.019(2) -0.010(2) 0.0036(18) 0.007(2)
C3 0.039(4) 0.076(6) 0.014(3) 0.000 0.011(3) 0.000
C4 0.027(2) 0.025(2) 0.0214(19) -0.0086(16) -0.0027(16) 0.0040(17)
C5 0.038(2) 0.036(3) 0.032(2) -0.019(2) -0.0061(19) 0.012(2)
C6 0.0267(19) 0.0203(19) 0.0156(17) -0.0014(15) -0.0066(15) 0.0022(16)
C7 0.039(2) 0.025(2) 0.026(2) -0.0052(17) -0.0112(18) -0.0031(19)
C8 0.036(2) 0.035(2) 0.027(2) 0.0022(19) -0.0137(18) -0.014(2)
C9 0.029(2) 0.037(2) 0.022(2) 0.0075(18) -0.0052(16) -0.0122(19)
C10 0.0252(19) 0.0229(19) 0.0186(18) 0.0044(16) -0.0003(15) -0.0025(16)
C11 0.0253(19) 0.024(2) 0.0226(19) -0.0069(16) -0.0012(16) 0.0035(16)
C12 0.034(2) 0.034(2) 0.036(2) -0.016(2) -0.0044(19) 0.011(2)
C13 0.030(2) 0.033(2) 0.043(3) -0.011(2) -0.011(2) 0.0149(19)
C14 0.0242(19) 0.024(2) 0.026(2) -0.0008(17) -0.0054(16) 0.0010(16)
C15 0.0214(18) 0.0193(18) 0.0181(17) -0.0017(15) -0.0001(14) 0.0002(15)
O1 0.053(5) 0.049(5) 0.055(5) -0.015(4) 0.020(4) -0.003(4)
C16 0.077(7) 0.032(15) 0.049(5) 0.001(6) 0.018(5) 0.005(7)
C17 0.044(6) 0.046(6) 0.050(6) -0.011(5) 0.021(5) -0.008(5)
C18 0.084(8) 0.046(10) 0.052(6) -0.007(5) 0.009(6) -0.007(6)
O2 0.142(14) 0.114(19) 0.150(15) 0.025(17) -0.063(12) 0.029(16)
C19 0.104(16) 0.031(10) 0.069(13) 0.015(10) 0.024(13) 0.009(12)
C20 0.071(10) 0.076(12) 0.097(11) 0.005(9) -0.004(8) 0.007(9)
C21 0.080(17) 0.078(17) 0.120(19) 0.000(16) 0.004(16) 0.030(15)
O2A 0.082(15) 0.101(17) 0.119(18) -0.015(14) -0.021(13) -0.044(13)
C19A 0.029(11) 0.079(17) 0.052(13) 0.002(12) 0.007(10) -0.011(10)
C20A 0.046(9) 0.054(12) 0.034(8) -0.005(8) 0.005(7) 0.008(8)
C21A 0.110(19) 0.095(19) 0.096(18) -0.022(18) 0.011(17) 0.027(17)

loop_
_atom_type_symbol
_atom_type_description
_atom_type_scat_dispersion_real
_atom_type_scat_dispersion_imag
_atom_type_scat_source
C C 0.0033 0.0016 'International Tables Vol C Tables 4.2.6.8 and 6.1.1.4'
H H 0.0000 0.0000 'International Tables Vol C Tables 4.2.6.8 and 6.1.1.4'
Cl Cl 0.1484 0.1585 'International Tables Vol C Tables 4.2.6.8 and 6.1.1.4'
N N 0.0061 0.0033 'International Tables Vol C Tables 4.2.6.8 and 6.1.1.4'
O O 0.0106 0.0060 'International Tables Vol C Tables 4.2.6.8 and 6.1.1.4'
Ru Ru -1.2594 0.8363 'International Tables Vol C Tables 4.2.6.8 and 6.1.1.4'
Sb Sb -0.5866 1.5461 'International Tables Vol C Tables 4.2.6.8 and 6.1.1.4'

loop_
_geom_angle_atom_site_label_1
_geom_angle_atom_site_label_2
_geom_angle_atom_site_label_3
_geom_angle
_geom_angle_site_symmetry_1
_geom_angle_site_symmetry_3
_geom_angle_publ_flag
Cl2 Sb1 Cl4 89.41(4) . 7_565 ?
Cl2 Sb1 Cl4 89.41(4) . . ?
Cl2 Sb1 Cl6 88.98(9) . 5_665 ?
Cl3 Sb1 Cl2 89.83(8) . . ?
Cl3 Sb1 Cl4 92.44(5) . 7_565 ?
Cl3 Sb1 Cl4 92.44(5) . . ?
Cl3 Sb1 Cl6 178.81(10) . 5_665 ?
Cl4 Sb1 Cl4 174.98(10) . 7_565 ?
Cl4 Sb1 Cl6 87.55(5) 7_565 5_665 ?
Cl4 Sb1 Cl6 87.55(5) . 5_665 ?
Cl5 Sb1 Cl2 176.52(9) . . ?
Cl5 Sb1 Cl3 86.69(10) . . ?
Cl5 Sb1 Cl4 90.73(4) . . ?
Cl5 Sb1 Cl4 90.73(4) . 7_565 ?
Cl5 Sb1 Cl6 94.50(11) . 5_665 ?
Cl5 Sb1 Cl4A 87.0(3) . . ?
Cl3A Sb1 Cl2 92.3(4) . . ?
Cl3A Sb1 Cl3 27.8(4) . . ?
Cl3A Sb1 Cl4 120.1(4) . 7_565 ?
Cl3A Sb1 Cl4 64.8(4) . . ?
Cl3A Sb1 Cl5 84.7(4) . . ?
Cl3A Sb1 Cl6 152.3(4) . 5_665 ?
Cl3A Sb1 Cl4A 89.9(5) . . ?
Cl4A Sb1 Cl2 94.7(3) . . ?
Cl4A Sb1 Cl3 117.6(4) . . ?
Cl4A Sb1 Cl4 149.6(4) . 7_565 ?
Cl4A Sb1 Cl4 25.8(4) . . ?
Cl4A Sb1 Cl6 62.5(4) . 5_665 ?
Cl3B Sb1 Cl2 94.2(4) . . ?
Cl3B Sb1 Cl4B 83.0(5) . . ?
Cl4B Sb1 Cl2 97.2(3) . . ?
Cl3A Cl3 Sb1 61.8(7) . . ?
Sb1 Cl4 Cl3A 50.6(3) . . ?
Cl4A Cl4 Sb1 70.2(8) . . ?
Cl4A Cl4 Cl3A 119.2(8) . . ?
Sb1 Cl3A Cl4 64.6(4) . . ?
Cl3 Cl3A Sb1 90.4(8) . . ?
Cl3 Cl3A Cl4 154.2(10) . . ?
Cl4 Cl4A Sb1 84.0(8) . . ?
N1 Ru1 Cl1 178.82(13) . . ?
N1 Ru1 N2 88.48(12) . . ?
N1 Ru1 N2 88.48(12) . 7_575 ?
N1 Ru1 N3 88.94(12) . . ?
N1 Ru1 N3 88.94(12) . 7_575 ?
N2 Ru1 Cl1 90.75(9) 7_575 . ?
N2 Ru1 Cl1 90.75(9) . . ?
N2 Ru1 N2 98.11(17) 7_575 . ?
N3 Ru1 Cl1 91.84(9) . . ?
N3 Ru1 Cl1 91.84(9) 7_575 . ?
N3 Ru1 N2 82.63(12) 7_575 7_575 ?
N3 Ru1 N2 177.29(12) . 7_575 ?
N3 Ru1 N2 82.63(12) . . ?
N3 Ru1 N2 177.29(12) 7_575 . ?
N3 Ru1 N3 96.51(17) . 7_575 ?
C1 N1 Ru1 120.1(2) . . ?
C1 N1 Ru1 120.1(2) 7_575 . ?
C1 N1 C1 119.8(5) 7_575 . ?
C11 N2 Ru1 119.3(3) . . ?
C11 N2 C15 118.0(3) . . ?
C15 N2 Ru1 122.7(3) . . ?
C6 N3 Ru1 119.4(3) . . ?
C10 N3 Ru1 122.6(3) . . ?
C10 N3 C6 118.0(3) . . ?
N1 C1 C2 120.5(4) . . ?
N1 C1 C4 117.8(3) . . ?
C2 C1 C4 121.6(4) . . ?
C1 C2 H2 120.0 . . ?
C3 C2 C1 119.9(5) . . ?
C3 C2 H2 120.0 . . ?
C2 C3 C2 119.2(6) . 7_575 ?
C2 C3 H3 120.4 7_575 . ?
C2 C3 H3 120.4 . . ?
C1 C4 C5 109.6(3) . . ?
C1 C4 C6 110.4(3) . . ?
C1 C4 C11 109.8(3) . . ?
C5 C4 C6 109.2(4) . . ?
C5 C4 C11 109.9(3) . . ?
C11 C4 C6 107.9(3) . . ?
C4 C5 H5A 109.5 . . ?
C4 C5 H5B 109.5 . . ?
C4 C5 H5C 109.5 . . ?
H5A C5 H5B 109.5 . . ?
H5A C5 H5C 109.5 . . ?
H5B C5 H5C 109.5 . . ?
N3 C6 C4 117.0(3) . . ?
N3 C6 C7 121.0(4) . . ?
C7 C6 C4 122.0(4) . . ?
C6 C7 H7 120.0 . . ?
C8 C7 C6 120.0(4) . . ?
C8 C7 H7 120.0 . . ?
C7 C8 H8 120.4 . . ?
C9 C8 C7 119.1(4) . . ?
C9 C8 H8 120.4 . . ?
C8 C9 H9 120.8 . . ?
C8 C9 C10 118.3(4) . . ?
C10 C9 H9 120.8 . . ?
N3 C10 C9 123.5(4) . . ?
N3 C10 H10 118.3 . . ?
C9 C10 H10 118.3 . . ?
N2 C11 C4 117.3(3) . . ?
N2 C11 C12 121.1(4) . . ?
C12 C11 C4 121.6(4) . . ?
C11 C12 H12 120.1 . . ?
C13 C12 C11 119.9(4) . . ?
C13 C12 H12 120.1 . . ?
C12 C13 H13 120.5 . . ?
C12 C13 C14 119.0(4) . . ?
C14 C13 H13 120.5 . . ?
C13 C14 H14 120.8 . . ?
C15 C14 C13 118.5(4) . . ?
C15 C14 H14 120.8 . . ?
N2 C15 C14 123.4(4) . . ?
N2 C15 H15 118.3 . . ?
C14 C15 H15 118.3 . . ?
H16A C16 H16B 109.5 . . ?
H16A C16 H16C 109.5 . . ?
H16B C16 H16C 109.5 . . ?
C17 C16 H16A 109.5 . . ?
C17 C16 H16B 109.5 . . ?
C17 C16 H16C 109.5 . . ?
O1 C17 C16 120.9(13) . . ?
O1 C17 C18 120.4(10) . . ?
C16 C17 C18 118.7(12) . . ?
C17 C18 H18A 109.5 . . ?
C17 C18 H18B 109.5 . . ?
C17 C18 H18C 109.5 . . ?
H18A C18 H18B 109.5 . . ?
H18A C18 H18C 109.5 . . ?
H18B C18 H18C 109.5 . . ?
H19A C19 H19B 109.5 . . ?
H19A C19 H19C 109.5 . . ?
H19B C19 H19C 109.5 . . ?
C20 C19 H19A 109.5 . . ?
C20 C19 H19B 109.5 . . ?
C20 C19 H19C 109.5 . . ?
O2 C20 C19 121.6(18) . . ?
O2 C20 C21 119.9(17) . . ?
C19 C20 C21 118.4(15) . . ?
C20 C21 H21A 109.5 . . ?
C20 C21 H21B 109.5 . . ?
C20 C21 H21C 109.5 . . ?
H21A C21 H21B 109.5 . . ?
H21A C21 H21C 109.5 . . ?
H21B C21 H21C 109.5 . . ?
H19D C19A H19E 109.5 . . ?
H19D C19A H19F 109.5 . . ?
H19E C19A H19F 109.5 . . ?
C20A C19A H19D 109.5 . . ?
C20A C19A H19E 109.5 . . ?
C20A C19A H19F 109.5 . . ?
O2A C20A C19A 121.4(17) . . ?
O2A C20A C21A 118.5(16) . . ?
C19A C20A C21A 117.7(16) . . ?
C20A C21A H21D 109.5 . . ?
C20A C21A H21E 109.5 . . ?
C20A C21A H21F 109.5 . . ?
H21D C21A H21E 109.5 . . ?
H21D C21A H21F 109.5 . . ?
H21E C21A H21F 109.5 . . ?

loop_
_geom_bond_atom_site_label_1
_geom_bond_atom_site_label_2
_geom_bond_distance
_geom_bond_site_symmetry_2
_geom_bond_publ_flag
Sb1 Cl2 2.3476(17) . ?
Sb1 Cl3 2.297(2) . ?
Sb1 Cl4 2.3658(18) . ?
Sb1 Cl4 2.3658(18) 7_565 ?
Sb1 Cl5 2.172(3) . ?
Sb1 Cl6 2.386(3) 5_665 ?
Sb1 Cl3A 2.025(13) . ?
Sb1 Cl4A 2.237(13) . ?
Sb1 Cl3B 2.040(13) . ?
Sb1 Cl4B 2.272(13) . ?
Cl3 Cl3A 1.071(14) . ?
Cl4 Cl3A 2.370(14) . ?
Cl4 Cl4A 1.035(14) . ?
Ru1 Cl1 2.4200(14) . ?
Ru1 N1 2.023(4) . ?
Ru1 N2 2.078(3) . ?
Ru1 N2 2.078(3) 7_575 ?
Ru1 N3 2.071(3) 7_575 ?
Ru1 N3 2.071(3) . ?
N1 C1 1.354(5) 7_575 ?
N1 C1 1.354(5) . ?
N2 C11 1.351(5) . ?
N2 C15 1.353(5) . ?
N3 C6 1.355(5) . ?
N3 C10 1.342(5) . ?
C1 C2 1.395(6) . ?
C1 C4 1.524(6) . ?
C2 H2 0.9500 . ?
C2 C3 1.372(6) . ?
C3 H3 0.9500 . ?
C4 C5 1.531(5) . ?
C4 C6 1.541(6) . ?
C4 C11 1.539(5) . ?
C5 H5A 0.9800 . ?
C5 H5B 0.9800 . ?
C5 H5C 0.9800 . ?
C6 C7 1.391(6) . ?
C7 H7 0.9500 . ?
C7 C8 1.378(7) . ?
C8 H8 0.9500 . ?
C8 C9 1.375(7) . ?
C9 H9 0.9500 . ?
C9 C10 1.384(6) . ?
C10 H10 0.9500 . ?
C11 C12 1.394(6) . ?
C12 H12 0.9500 . ?
C12 C13 1.380(6) . ?
C13 H13 0.9500 . ?
C13 C14 1.381(6) . ?
C14 H14 0.9500 . ?
C14 C15 1.376(5) . ?
C15 H15 0.9500 . ?
O1 C17 1.198(12) . ?
C16 H16A 0.9800 . ?
C16 H16B 0.9800 . ?
C16 H16C 0.9800 . ?
C16 C17 1.433(17) . ?
C17 C18 1.488(15) . ?
C18 H18A 0.9800 . ?
C18 H18B 0.9800 . ?
C18 H18C 0.9800 . ?
O2 C20 1.198(14) . ?
C19 H19A 0.9800 . ?
C19 H19B 0.9800 . ?
C19 H19C 0.9800 . ?
C19 C20 1.433(18) . ?
C20 C21 1.490(17) . ?
C21 H21A 0.9800 . ?
C21 H21B 0.9800 . ?
C21 H21C 0.9800 . ?
O2A C20A 1.202(14) . ?
C19A H19D 0.9800 . ?
C19A H19E 0.9800 . ?
C19A H19F 0.9800 . ?
C19A C20A 1.430(18) . ?
C20A C21A 1.494(17) . ?
C21A H21D 0.9800 . ?
C21A H21E 0.9800 . ?
C21A H21F 0.9800 . ?

loop_
_geom_torsion_atom_site_label_1
_geom_torsion_atom_site_label_2
_geom_torsion_atom_site_label_3
_geom_torsion_atom_site_label_4
_geom_torsion
_geom_torsion_site_symmetry_1
_geom_torsion_site_symmetry_2
_geom_torsion_site_symmetry_3
_geom_torsion_site_symmetry_4
_geom_torsion_publ_flag
Sb1 Cl3 Cl3A Cl4 13.3(18) . . . . ?
Cl3A Cl4 Cl4A Sb1 13.0(7) . . . . ?
Ru1 N1 C1 C2 -176.9(3) . . . . ?
Ru1 N1 C1 C4 1.6(5) . . . . ?
Ru1 N2 C11 C4 -3.9(5) . . . . ?
Ru1 N2 C11 C12 177.3(3) . . . . ?
Ru1 N2 C15 C14 -177.3(3) . . . . ?
Ru1 N3 C6 C4 7.1(4) . . . . ?
Ru1 N3 C6 C7 -175.1(3) . . . . ?
Ru1 N3 C10 C9 175.2(3) . . . . ?
N1 C1 C2 C3 -0.7(7) . . . . ?
N1 C1 C4 C5 178.6(4) . . . . ?
N1 C1 C4 C6 58.2(5) . . . . ?
N1 C1 C4 C11 -60.6(5) . . . . ?
N2 C11 C12 C13 1.7(7) . . . . ?
N3 C6 C7 C8 -1.3(6) . . . . ?
C1 N1 C1 C2 2.7(8) 7_575 . . . ?
C1 N1 C1 C4 -178.9(3) 7_575 . . . ?
C1 C2 C3 C2 -1.3(10) . . . 7_575 ?
C1 C4 C6 N3 -62.8(4) . . . . ?
C1 C4 C6 C7 119.5(4) . . . . ?
C1 C4 C11 N2 61.3(5) . . . . ?
C1 C4 C11 C12 -119.9(4) . . . . ?
C2 C1 C4 C5 -3.0(5) . . . . ?
C2 C1 C4 C6 -123.3(4) . . . . ?
C2 C1 C4 C11 117.8(4) . . . . ?
C4 C1 C2 C3 -179.1(5) . . . . ?
C4 C6 C7 C8 176.3(4) . . . . ?
C4 C11 C12 C13 -177.1(4) . . . . ?
C5 C4 C6 N3 176.6(3) . . . . ?
C5 C4 C6 C7 -1.1(5) . . . . ?
C5 C4 C11 N2 -178.1(4) . . . . ?
C5 C4 C11 C12 0.7(6) . . . . ?
C6 N3 C10 C9 -3.8(6) . . . . ?
C6 C4 C11 N2 -59.1(5) . . . . ?
C6 C4 C11 C12 119.7(4) . . . . ?
C6 C7 C8 C9 -1.5(6) . . . . ?
C7 C8 C9 C10 1.7(6) . . . . ?
C8 C9 C10 N3 0.9(6) . . . . ?
C10 N3 C6 C4 -173.8(3) . . . . ?
C10 N3 C6 C7 3.9(5) . . . . ?
C11 N2 C15 C14 3.7(6) . . . . ?
C11 C4 C6 N3 57.2(4) . . . . ?
C11 C4 C6 C7 -120.5(4) . . . . ?
C11 C12 C13 C14 0.5(8) . . . . ?
C12 C13 C14 C15 -0.6(7) . . . . ?
C13 C14 C15 N2 -1.5(6) . . . . ?
C15 N2 C11 C4 175.1(3) . . . . ?
C15 N2 C11 C12 -3.7(6) . . . . ?
